data_2016558
loop_
_publ_author_name
'Gagor, A.'
'Pietraszko, A.'
'Panko, V. V.'

_publ_section_title
;
 Hexacopper(I) phosphorus(V) bromide penta(selenide/sulfide),
 Cu~6~P(Se~0.7~S~0.3~)~5~Br
;
_journal_coeditor_code IZ3043
_journal_issue 4
_journal_name_full 'Acta Crystallographica Section C'
_journal_page_first i33
_journal_page_last i34
_journal_paper_doi 10.1107/S0108270108005167
_journal_volume 64
_journal_year 2008
_chemical_formula_iupac 'Cu6 P (Se0.7 S0.3)5 Br'
_chemical_formula_moiety 'Br1 Cu6.1 P1 S1.632 Se3.368'
_chemical_formula_sum 'Br Cu6.1 P S1.632 Se3.368'
_chemical_formula_weight 816.8
_chemical_name_systematic
;
Hexacopper(I) phosphorus(V) bromide penta(selenide/sulfide)
;
_space_group_IT_number 216
_symmetry_cell_setting cubic
_symmetry_space_group_name_Hall 'F -4 2 3'
_symmetry_space_group_name_H-M 'F -4 3 m'
_cell_angle_alpha 90
_cell_angle_beta 90
_cell_angle_gamma 90
_cell_formula_units_Z 4
_cell_length_a 9.9821(11)
_cell_length_b 9.9821(11)
_cell_length_c 9.9821(11)
_cell_measurement_reflns_used 4723
_cell_measurement_temperature 298(2)
_cell_measurement_theta_max 46.20
_cell_measurement_theta_min 3.54
_cell_volume 994.64(19)
_computing_cell_refinement 'CrysAlis RED'
_computing_data_collection 'CrysAlis CCD (Oxford Diffraction, 2007)'
_computing_data_reduction 'CrysAlis RED'
_computing_molecular_graphics 'Diamond (Brandenburg & Putz, 2005)'
_computing_publication_material 'publCIF (Westrip, 2007)'
_computing_structure_refinement '(Jana2000; Petricek <i>et al.</i>, 2000)'
_computing_structure_solution 'SHELXS-97 (Sheldrick, 2008)'
_diffrn_ambient_temperature 298(2)
_diffrn_detector_area_resol_mean 1024x1024
_diffrn_measured_fraction_theta_full 1.00
_diffrn_measurement_device_type 'Kuma KM-4 with CCD area-detector'
_diffrn_measurement_method \w
_diffrn_radiation_monochromator graphite
_diffrn_radiation_source 'fine-focus sealed tube'
_diffrn_radiation_type 'Mo K\a'
_diffrn_radiation_wavelength 0.71069
_diffrn_reflns_av_R_equivalents 0.0587
_diffrn_reflns_av_sigmaI/netI 0.0315
_diffrn_reflns_limit_h_max 16
_diffrn_reflns_limit_h_min -16
_diffrn_reflns_limit_k_max 16
_diffrn_reflns_limit_k_min -16
_diffrn_reflns_limit_l_max 16
_diffrn_reflns_limit_l_min -16
_diffrn_reflns_number 4723
_diffrn_reflns_theta_full 35.6
_diffrn_reflns_theta_max 35.6
_diffrn_reflns_theta_min 3.54
_diffrn_standards_number 0
_exptl_absorpt_coefficient_mu 29.582
_exptl_absorpt_correction_T_max 0.227
_exptl_absorpt_correction_T_min 0.028
_exptl_absorpt_correction_type numerical
_exptl_absorpt_process_details '(X-RED; Stoe & Cie, 1999)'
_exptl_crystal_colour 'dark red'
_exptl_crystal_density_diffrn 5.4526
_exptl_crystal_density_method 'not measured'
_exptl_crystal_description prism
_exptl_crystal_F_000 1469.6
_exptl_crystal_size_max 0.31
_exptl_crystal_size_mid 0.12
_exptl_crystal_size_min 0.08
_refine_diff_density_max 0.78
_refine_diff_density_min -0.70
_refine_ls_abs_structure_details 'Flack  (1983), 121 Friedel pairs'
_refine_ls_abs_structure_Flack -0.02(6)
_refine_ls_extinction_coef 0.060(10)
_refine_ls_extinction_method 'B-C type 1 Gaussian isotropic (Becker & Coppens, 1974)'
_refine_ls_goodness_of_fit_ref 1.44
_refine_ls_number_parameters 23
_refine_ls_number_reflns 275
_refine_ls_number_restraints 0
_refine_ls_R_factor_all 0.0277
_refine_ls_R_factor_gt 0.0256
_refine_ls_shift/su_max 0.0002
_refine_ls_shift/su_mean 0.0000
_refine_ls_structure_factor_coef F
_refine_ls_weighting_details w=1/[\s^2^(F)+0.0004F^2^]
_refine_ls_weighting_scheme sigma
_refine_ls_wR_factor_gt 0.0403
_refine_ls_wR_factor_ref 0.0417
_reflns_number_gt 259
_reflns_number_total 275
_reflns_threshold_expression I>3\s(I)
_cod_data_source_file iz3043.cif
_cod_data_source_block I
_cod_original_formula_sum 'Br1 Cu6.1 P1 S1.632 Se3.368'
_cod_database_code 2016558
_cod_database_fobs_code 2016558

loop_
_symmetry_equiv_pos_site_id
_symmetry_equiv_pos_as_xyz
1 x,y,z
2 y,-x,-z
3 x,-y,-z
4 z,x,y
5 -x,-y,z
6 -y,-x,z
7 x,-z,-y
8 -y,x,-z
9 -x,y,-z
10 -z,-x,y
11 y,x,z
12 -x,z,-y
13 z,-x,-y
14 -x,-z,y
15 -z,x,-y
16 x,z,y
17 -z,y,-x
18 y,z,x
19 z,-y,-x
20 -y,-z,x
21 -z,-y,x
22 -y,z,-x
23 z,y,x
24 y,-z,-x
25 x,1/2+y,1/2+z
26 y,1/2-x,1/2-z
27 x,1/2-y,1/2-z
28 z,1/2+x,1/2+y
29 -x,1/2-y,1/2+z
30 -y,1/2-x,1/2+z
31 x,1/2-z,1/2-y
32 -y,1/2+x,1/2-z
33 -x,1/2+y,1/2-z
34 -z,1/2-x,1/2+y
35 y,1/2+x,1/2+z
36 -x,1/2+z,1/2-y
37 z,1/2-x,1/2-y
38 -x,1/2-z,1/2+y
39 -z,1/2+x,1/2-y
40 x,1/2+z,1/2+y
41 -z,1/2+y,1/2-x
42 y,1/2+z,1/2+x
43 z,1/2-y,1/2-x
44 -y,1/2-z,1/2+x
45 -z,1/2-y,1/2+x
46 -y,1/2+z,1/2-x
47 z,1/2+y,1/2+x
48 y,1/2-z,1/2-x
49 1/2+x,y,1/2+z
50 1/2+y,-x,1/2-z
51 1/2+x,-y,1/2-z
52 1/2+z,x,1/2+y
53 1/2-x,-y,1/2+z
54 1/2-y,-x,1/2+z
55 1/2+x,-z,1/2-y
56 1/2-y,x,1/2-z
57 1/2-x,y,1/2-z
58 1/2-z,-x,1/2+y
59 1/2+y,x,1/2+z
60 1/2-x,z,1/2-y
61 1/2+z,-x,1/2-y
62 1/2-x,-z,1/2+y
63 1/2-z,x,1/2-y
64 1/2+x,z,1/2+y
65 1/2-z,y,1/2-x
66 1/2+y,z,1/2+x
67 1/2+z,-y,1/2-x
68 1/2-y,-z,1/2+x
69 1/2-z,-y,1/2+x
70 1/2-y,z,1/2-x
71 1/2+z,y,1/2+x
72 1/2+y,-z,1/2-x
73 1/2+x,1/2+y,z
74 1/2+y,1/2-x,-z
75 1/2+x,1/2-y,-z
76 1/2+z,1/2+x,y
77 1/2-x,1/2-y,z
78 1/2-y,1/2-x,z
79 1/2+x,1/2-z,-y
80 1/2-y,1/2+x,-z
81 1/2-x,1/2+y,-z
82 1/2-z,1/2-x,y
83 1/2+y,1/2+x,z
84 1/2-x,1/2+z,-y
85 1/2+z,1/2-x,-y
86 1/2-x,1/2-z,y
87 1/2-z,1/2+x,-y
88 1/2+x,1/2+z,y
89 1/2-z,1/2+y,-x
90 1/2+y,1/2+z,x
91 1/2+z,1/2-y,-x
92 1/2-y,1/2-z,x
93 1/2-z,1/2-y,x
94 1/2-y,1/2+z,-x
95 1/2+z,1/2+y,x
96 1/2+y,1/2-z,-x

loop_
_atom_site_type_symbol
_atom_site_label
_atom_site_fract_x
_atom_site_fract_y
_atom_site_fract_z
_atom_site_U_iso_or_equiv
_atom_site_adp_type
_atom_site_calc_flag
_atom_site_occupancy
Br Br1 0 0 0 0.0288(2) Uani d 1
P P1 0 0.5 0 0.0119(3) Uani d 1
Se Se1 -0.12481(6) 0.37519(6) 0.12481(6) 0.01599(13) Uani d 0.5921
S S1 -0.124808 0.375192 0.124808 0.01599(13) Uani d 0.4079
Se Se2 0.25 0.25 0.25 0.0350(3) Uani d 1
Cu Cu1 0.0254(2) 0.25 0.25 0.0581(8) Uani d 0.486
Cu Cu2 0.0184(3) 0.1762(3) 0.1762(3) 0.0445(7) Uani d 0.2653

loop_
_atom_site_aniso_label
_atom_site_aniso_U_11
_atom_site_aniso_U_22
_atom_site_aniso_U_33
_atom_site_aniso_U_12
_atom_site_aniso_U_13
_atom_site_aniso_U_23
_atom_site_aniso_type_symbol
Br1 0.0288(3) 0.0288(3) 0.0288(3) 0 0 0 Br
P1 0.0119(5) 0.0119(5) 0.0119(5) 0 0 0 P
Se1 0.0160(2) 0.0160(2) 0.0160(2) -0.00224(12) 0.00224(12) 0.00224(12) Se
S1 0.0160(2) 0.0160(2) 0.0160(2) -0.00224(12) 0.00224(12) 0.00224(12) S
Se2 0.0350(5) 0.0350(5) 0.0350(5) 0 0 0 Se
Cu1 0.0291(11) 0.0726(15) 0.0726(15) 0 0 0.044(2) Cu
Cu2 0.0431(18) 0.0451(9) 0.0451(9) -0.0081(10) -0.0081(10) 0.0065(13) Cu

loop_
_atom_type_symbol
_atom_type_scat_dispersion_real
_atom_type_scat_dispersion_imag
_atom_type_scat_source
P 0.102 0.094 'International Tables Vol C Tables  4.2.6.8 and 6.1.1.4'
Se -0.093 2.226 'International Tables Vol C Tables  4.2.6.8 and 6.1.1.4'
Br -0.290 2.460 'International Tables Vol C Tables  4.2.6.8 and 6.1.1.4'
Cu 0.320 1.265 'International Tables Vol C Tables  4.2.6.8 and 6.1.1.4'
S 0.125 0.123 'International Tables Vol C Tables  4.2.6.8 and 6.1.1.4'

loop_
_geom_angle_atom_site_label_1
_geom_angle_atom_site_label_2
_geom_angle_atom_site_label_3
_geom_angle_site_symmetry_1
_geom_angle_site_symmetry_3
_geom_angle
Cu2 Br1 Cu2 . 2_555 119.82(9)
Cu2 Br1 Cu2 . 3_555 171.55(9)
Cu2 Br1 Cu2 . 4_555 53.05(9)
Cu2 Br1 Cu2 . 5_555 90.31(8)
Cu2 Br1 Cu2 . 6_555 66.83(9)
Cu2 Br1 Cu2 . 8_555 119.82(9)
Cu2 Br1 Cu2 . 9_555 90.31(8)
Cu2 Br1 Cu2 . 17_555 66.83(9)
Cu2 Br1 Cu2 . 18_555 53.05(9)
Cu2 Br1 Cu2 . 19_555 119.82(9)
Cu2 Br1 Cu2 . 20_555 119.82(9)
Cu2 Br1 Cu2 2_555 . 119.82(9)
Cu2 Br1 Cu2 2_555 3_555 53.05(9)
Cu2 Br1 Cu2 2_555 4_555 90.31(8)
Cu2 Br1 Cu2 2_555 5_555 119.82(9)
Cu2 Br1 Cu2 2_555 6_555 171.55(9)
Cu2 Br1 Cu2 2_555 8_555 90.31(8)
Cu2 Br1 Cu2 2_555 9_555 66.83(9)
Cu2 Br1 Cu2 2_555 17_555 119.82(9)
Cu2 Br1 Cu2 2_555 18_555 66.83(9)
Cu2 Br1 Cu2 2_555 19_555 53.05(9)
Cu2 Br1 Cu2 2_555 20_555 119.82(9)
Cu2 Br1 Cu2 3_555 . 171.55(9)
Cu2 Br1 Cu2 3_555 2_555 53.05(9)
Cu2 Br1 Cu2 3_555 4_555 119.82(9)
Cu2 Br1 Cu2 3_555 5_555 90.31(8)
Cu2 Br1 Cu2 3_555 6_555 119.82(9)
Cu2 Br1 Cu2 3_555 8_555 66.83(9)
Cu2 Br1 Cu2 3_555 9_555 90.31(8)
Cu2 Br1 Cu2 3_555 17_555 119.82(9)
Cu2 Br1 Cu2 3_555 18_555 119.82(9)
Cu2 Br1 Cu2 3_555 19_555 53.05(9)
Cu2 Br1 Cu2 3_555 20_555 66.83(9)
Cu2 Br1 Cu2 4_555 . 53.05(9)
Cu2 Br1 Cu2 4_555 2_555 90.31(8)
Cu2 Br1 Cu2 4_555 3_555 119.82(9)
Cu2 Br1 Cu2 4_555 5_555 66.83(9)
Cu2 Br1 Cu2 4_555 6_555 90.31(8)
Cu2 Br1 Cu2 4_555 8_555 171.55(9)
Cu2 Br1 Cu2 4_555 9_555 119.82(9)
Cu2 Br1 Cu2 4_555 17_555 119.82(9)
Cu2 Br1 Cu2 4_555 18_555 53.05(9)
Cu2 Br1 Cu2 4_555 19_555 66.83(9)
Cu2 Br1 Cu2 4_555 20_555 119.82(9)
Cu2 Br1 Cu2 5_555 . 90.31(8)
Cu2 Br1 Cu2 5_555 2_555 119.82(9)
Cu2 Br1 Cu2 5_555 3_555 90.31(8)
Cu2 Br1 Cu2 5_555 4_555 66.83(9)
Cu2 Br1 Cu2 5_555 6_555 53.05(9)
Cu2 Br1 Cu2 5_555 8_555 119.82(9)
Cu2 Br1 Cu2 5_555 9_555 171.55(9)
Cu2 Br1 Cu2 5_555 17_555 119.82(9)
Cu2 Br1 Cu2 5_555 18_555 119.82(9)
Cu2 Br1 Cu2 5_555 19_555 66.83(9)
Cu2 Br1 Cu2 5_555 20_555 53.05(9)
Cu2 Br1 Cu2 6_555 . 66.83(9)
Cu2 Br1 Cu2 6_555 2_555 171.55(9)
Cu2 Br1 Cu2 6_555 3_555 119.82(9)
Cu2 Br1 Cu2 6_555 4_555 90.31(8)
Cu2 Br1 Cu2 6_555 5_555 53.05(9)
Cu2 Br1 Cu2 6_555 8_555 90.31(8)
Cu2 Br1 Cu2 6_555 9_555 119.82(9)
Cu2 Br1 Cu2 6_555 17_555 66.83(9)
Cu2 Br1 Cu2 6_555 18_555 119.82(9)
Cu2 Br1 Cu2 6_555 19_555 119.82(9)
Cu2 Br1 Cu2 6_555 20_555 53.05(9)
Cu2 Br1 Cu2 8_555 . 119.82(9)
Cu2 Br1 Cu2 8_555 2_555 90.31(8)
Cu2 Br1 Cu2 8_555 3_555 66.83(9)
Cu2 Br1 Cu2 8_555 4_555 171.55(9)
Cu2 Br1 Cu2 8_555 5_555 119.82(9)
Cu2 Br1 Cu2 8_555 6_555 90.31(8)
Cu2 Br1 Cu2 8_555 9_555 53.05(9)
Cu2 Br1 Cu2 8_555 17_555 53.05(9)
Cu2 Br1 Cu2 8_555 18_555 119.82(9)
Cu2 Br1 Cu2 8_555 19_555 119.82(9)
Cu2 Br1 Cu2 8_555 20_555 66.83(9)
Cu2 Br1 Cu2 9_555 . 90.31(8)
Cu2 Br1 Cu2 9_555 2_555 66.83(9)
Cu2 Br1 Cu2 9_555 3_555 90.31(8)
Cu2 Br1 Cu2 9_555 4_555 119.82(9)
Cu2 Br1 Cu2 9_555 5_555 171.55(9)
Cu2 Br1 Cu2 9_555 6_555 119.82(9)
Cu2 Br1 Cu2 9_555 8_555 53.05(9)
Cu2 Br1 Cu2 9_555 17_555 53.05(9)
Cu2 Br1 Cu2 9_555 18_555 66.83(9)
Cu2 Br1 Cu2 9_555 19_555 119.82(9)
Cu2 Br1 Cu2 9_555 20_555 119.82(9)
Cu2 Br1 Cu2 17_555 . 66.83(9)
Cu2 Br1 Cu2 17_555 2_555 119.82(9)
Cu2 Br1 Cu2 17_555 3_555 119.82(9)
Cu2 Br1 Cu2 17_555 4_555 119.82(9)
Cu2 Br1 Cu2 17_555 5_555 119.82(9)
Cu2 Br1 Cu2 17_555 6_555 66.83(9)
Cu2 Br1 Cu2 17_555 8_555 53.05(9)
Cu2 Br1 Cu2 17_555 9_555 53.05(9)
Cu2 Br1 Cu2 17_555 18_555 90.31(8)
Cu2 Br1 Cu2 17_555 19_555 171.55(9)
Cu2 Br1 Cu2 17_555 20_555 90.31(8)
Cu2 Br1 Cu2 18_555 . 53.05(9)
Cu2 Br1 Cu2 18_555 2_555 66.83(9)
Cu2 Br1 Cu2 18_555 3_555 119.82(9)
Cu2 Br1 Cu2 18_555 4_555 53.05(9)
Cu2 Br1 Cu2 18_555 5_555 119.82(9)
Cu2 Br1 Cu2 18_555 6_555 119.82(9)
Cu2 Br1 Cu2 18_555 8_555 119.82(9)
Cu2 Br1 Cu2 18_555 9_555 66.83(9)
Cu2 Br1 Cu2 18_555 17_555 90.31(8)
Cu2 Br1 Cu2 18_555 19_555 90.31(8)
Cu2 Br1 Cu2 18_555 20_555 171.55(9)
Cu2 Br1 Cu2 19_555 . 119.82(9)
Cu2 Br1 Cu2 19_555 2_555 53.05(9)
Cu2 Br1 Cu2 19_555 3_555 53.05(9)
Cu2 Br1 Cu2 19_555 4_555 66.83(9)
Cu2 Br1 Cu2 19_555 5_555 66.83(9)
Cu2 Br1 Cu2 19_555 6_555 119.82(9)
Cu2 Br1 Cu2 19_555 8_555 119.82(9)
Cu2 Br1 Cu2 19_555 9_555 119.82(9)
Cu2 Br1 Cu2 19_555 17_555 171.55(9)
Cu2 Br1 Cu2 19_555 18_555 90.31(8)
Cu2 Br1 Cu2 19_555 20_555 90.31(8)
Cu2 Br1 Cu2 20_555 . 119.82(9)
Cu2 Br1 Cu2 20_555 2_555 119.82(9)
Cu2 Br1 Cu2 20_555 3_555 66.83(9)
Cu2 Br1 Cu2 20_555 4_555 119.82(9)
Cu2 Br1 Cu2 20_555 5_555 53.05(9)
Cu2 Br1 Cu2 20_555 6_555 53.05(9)
Cu2 Br1 Cu2 20_555 8_555 66.83(9)
Cu2 Br1 Cu2 20_555 9_555 119.82(9)
Cu2 Br1 Cu2 20_555 17_555 90.31(8)
Cu2 Br1 Cu2 20_555 18_555 171.55(9)
Cu2 Br1 Cu2 20_555 19_555 90.31(8)
S1 P1 S1 . 74_455 109.471
S1 P1 S1 . 28_554 109.471
S1 P1 S1 . 5_565 109.471
S1 P1 S1 74_455 . 109.471
S1 P1 S1 74_455 28_554 109.471
S1 P1 S1 74_455 5_565 109.471
S1 P1 S1 28_554 . 109.471
S1 P1 S1 28_554 74_455 109.471
S1 P1 S1 28_554 5_565 109.471
S1 P1 S1 5_565 . 109.471
S1 P1 S1 5_565 74_455 109.471
S1 P1 S1 5_565 28_554 109.471
P1 Se1 Cu1 . . 104.43(5)
P1 Se1 Cu1 . 76_455 104.43(5)
P1 Se1 Cu1 . 17_555 104.43(5)
P1 Se1 Cu2 . . 104.30(7)
P1 Se1 Cu2 . 27_555 104.30(7)
P1 Se1 Cu2 . 76_455 104.30(7)
P1 Se1 Cu2 . 32_555 104.30(7)
P1 Se1 Cu2 . 17_555 104.30(7)
P1 Se1 Cu2 . 91_455 104.30(7)
Cu1 Se1 Cu1 . 76_455 114.01(4)
Cu1 Se1 Cu1 . 17_555 114.01(4)
Cu1 Se1 Cu2 . 76_455 135.36(7)
Cu1 Se1 Cu2 . 32_555 90.72(7)
Cu1 Se1 Cu2 . 17_555 90.72(7)
Cu1 Se1 Cu2 . 91_455 135.36(7)
Cu1 Se1 Cu1 76_455 . 114.01(4)
Cu1 Se1 Cu1 76_455 17_555 114.01(4)
Cu1 Se1 Cu2 76_455 . 135.36(7)
Cu1 Se1 Cu2 76_455 27_555 90.72(7)
Cu1 Se1 Cu2 76_455 17_555 135.36(7)
Cu1 Se1 Cu2 76_455 91_455 90.72(7)
Cu1 Se1 Cu1 17_555 . 114.01(4)
Cu1 Se1 Cu1 17_555 76_455 114.01(4)
Cu1 Se1 Cu2 17_555 . 90.72(7)
Cu1 Se1 Cu2 17_555 27_555 135.36(7)
Cu1 Se1 Cu2 17_555 76_455 90.72(7)
Cu1 Se1 Cu2 17_555 32_555 135.36(7)
Cu2 Se1 Cu2 . 27_555 49.26(9)
Cu2 Se1 Cu2 . 76_455 150.03(9)
Cu2 Se1 Cu2 . 32_555 114.11(9)
Cu2 Se1 Cu2 . 17_555 66.63(9)
Cu2 Se1 Cu2 . 91_455 114.11(9)
Cu2 Se1 Cu2 27_555 . 49.26(9)
Cu2 Se1 Cu2 27_555 76_455 114.11(9)
Cu2 Se1 Cu2 27_555 32_555 66.63(9)
Cu2 Se1 Cu2 27_555 17_555 114.11(9)
Cu2 Se1 Cu2 27_555 91_455 150.03(9)
Cu2 Se1 Cu2 76_455 . 150.03(9)
Cu2 Se1 Cu2 76_455 27_555 114.11(9)
Cu2 Se1 Cu2 76_455 32_555 49.26(9)
Cu2 Se1 Cu2 76_455 17_555 114.11(9)
Cu2 Se1 Cu2 76_455 91_455 66.63(9)
Cu2 Se1 Cu2 32_555 . 114.11(9)
Cu2 Se1 Cu2 32_555 27_555 66.63(9)
Cu2 Se1 Cu2 32_555 76_455 49.26(9)
Cu2 Se1 Cu2 32_555 17_555 150.03(9)
Cu2 Se1 Cu2 32_555 91_455 114.11(9)
Cu2 Se1 Cu2 17_555 . 66.63(9)
Cu2 Se1 Cu2 17_555 27_555 114.11(9)
Cu2 Se1 Cu2 17_555 76_455 114.11(9)
Cu2 Se1 Cu2 17_555 32_555 150.03(9)
Cu2 Se1 Cu2 17_555 91_455 49.26(9)
Cu2 Se1 Cu2 91_455 . 114.11(9)
Cu2 Se1 Cu2 91_455 27_555 150.03(9)
Cu2 Se1 Cu2 91_455 76_455 66.63(9)
Cu2 Se1 Cu2 91_455 32_555 114.11(9)
Cu2 Se1 Cu2 91_455 17_555 49.26(9)
P1 S1 Cu1 . . 104.43(5)
P1 S1 Cu1 . 76_455 104.43(5)
P1 S1 Cu1 . 17_555 104.43(5)
P1 S1 Cu2 . . 104.30(6)
P1 S1 Cu2 . 27_555 104.30(6)
P1 S1 Cu2 . 76_455 104.30(6)
P1 S1 Cu2 . 32_555 104.30(6)
P1 S1 Cu2 . 17_555 104.30(6)
P1 S1 Cu2 . 91_455 104.30(6)
Cu1 S1 Cu1 . 76_455 114.01(3)
Cu1 S1 Cu1 . 17_555 114.01(3)
Cu1 S1 Cu2 . 76_455 135.36(7)
Cu1 S1 Cu2 . 32_555 90.72(6)
Cu1 S1 Cu2 . 17_555 90.72(6)
Cu1 S1 Cu2 . 91_455 135.36(7)
Cu1 S1 Cu1 76_455 . 114.01(3)
Cu1 S1 Cu1 76_455 17_555 114.01(3)
Cu1 S1 Cu2 76_455 . 135.36(7)
Cu1 S1 Cu2 76_455 27_555 90.72(6)
Cu1 S1 Cu2 76_455 17_555 135.36(7)
Cu1 S1 Cu2 76_455 91_455 90.72(6)
Cu1 S1 Cu1 17_555 . 114.01(3)
Cu1 S1 Cu1 17_555 76_455 114.01(3)
Cu1 S1 Cu2 17_555 . 90.72(6)
Cu1 S1 Cu2 17_555 27_555 135.36(7)
Cu1 S1 Cu2 17_555 76_455 90.72(6)
Cu1 S1 Cu2 17_555 32_555 135.36(7)
Cu2 S1 Cu2 . 27_555 49.26(8)
Cu2 S1 Cu2 . 76_455 150.03(9)
Cu2 S1 Cu2 . 32_555 114.11(9)
Cu2 S1 Cu2 . 17_555 66.63(9)
Cu2 S1 Cu2 . 91_455 114.11(9)
Cu2 S1 Cu2 27_555 . 49.26(8)
Cu2 S1 Cu2 27_555 76_455 114.11(9)
Cu2 S1 Cu2 27_555 32_555 66.63(9)
Cu2 S1 Cu2 27_555 17_555 114.11(9)
Cu2 S1 Cu2 27_555 91_455 150.03(9)
Cu2 S1 Cu2 76_455 . 150.03(9)
Cu2 S1 Cu2 76_455 27_555 114.11(9)
Cu2 S1 Cu2 76_455 32_555 49.26(8)
Cu2 S1 Cu2 76_455 17_555 114.11(9)
Cu2 S1 Cu2 76_455 91_455 66.63(9)
Cu2 S1 Cu2 32_555 . 114.11(9)
Cu2 S1 Cu2 32_555 27_555 66.63(9)
Cu2 S1 Cu2 32_555 76_455 49.26(8)
Cu2 S1 Cu2 32_555 17_555 150.03(9)
Cu2 S1 Cu2 32_555 91_455 114.11(9)
Cu2 S1 Cu2 17_555 . 66.63(9)
Cu2 S1 Cu2 17_555 27_555 114.11(9)
Cu2 S1 Cu2 17_555 76_455 114.11(9)
Cu2 S1 Cu2 17_555 32_555 150.03(9)
Cu2 S1 Cu2 17_555 91_455 49.26(8)
Cu2 S1 Cu2 91_455 . 114.11(9)
Cu2 S1 Cu2 91_455 27_555 150.03(9)
Cu2 S1 Cu2 91_455 76_455 66.63(9)
Cu2 S1 Cu2 91_455 32_555 114.11(9)
Cu2 S1 Cu2 91_455 17_555 49.26(8)
Cu1 Se2 Cu1 . 26_555 90
Cu1 Se2 Cu1 . 4_555 90
Cu1 Se2 Cu1 . 77_555 180
Cu1 Se2 Cu1 . 65_555 90
Cu1 Se2 Cu1 . 18_555 90
Cu1 Se2 Cu2 . 26_555 73.11(6)
Cu1 Se2 Cu2 . 4_555 73.11(6)
Cu1 Se2 Cu2 . 77_555 155.73(6)
Cu1 Se2 Cu2 . 78_555 106.89(6)
Cu1 Se2 Cu2 . 56_555 106.89(6)
Cu1 Se2 Cu2 . 57_555 155.73(6)
Cu1 Se2 Cu2 . 65_555 106.89(6)
Cu1 Se2 Cu2 . 18_555 73.11(6)
Cu1 Se2 Cu2 . 43_555 73.11(6)
Cu1 Se2 Cu2 . 92_555 106.89(6)
Cu1 Se2 Cu1 26_555 . 90
Cu1 Se2 Cu1 26_555 4_555 180
Cu1 Se2 Cu1 26_555 77_555 90
Cu1 Se2 Cu1 26_555 65_555 90
Cu1 Se2 Cu1 26_555 18_555 90
Cu1 Se2 Cu2 26_555 . 106.89(6)
Cu1 Se2 Cu2 26_555 27_555 73.11(6)
Cu1 Se2 Cu2 26_555 4_555 155.73(6)
Cu1 Se2 Cu2 26_555 77_555 73.11(6)
Cu1 Se2 Cu2 26_555 56_555 155.73(6)
Cu1 Se2 Cu2 26_555 57_555 106.89(6)
Cu1 Se2 Cu2 26_555 65_555 106.89(6)
Cu1 Se2 Cu2 26_555 18_555 106.89(6)
Cu1 Se2 Cu2 26_555 43_555 73.11(6)
Cu1 Se2 Cu2 26_555 92_555 73.11(6)
Cu1 Se2 Cu1 4_555 . 90
Cu1 Se2 Cu1 4_555 26_555 180
Cu1 Se2 Cu1 4_555 77_555 90
Cu1 Se2 Cu1 4_555 65_555 90
Cu1 Se2 Cu1 4_555 18_555 90
Cu1 Se2 Cu2 4_555 . 73.11(6)
Cu1 Se2 Cu2 4_555 26_555 155.73(6)
Cu1 Se2 Cu2 4_555 27_555 106.89(6)
Cu1 Se2 Cu2 4_555 77_555 106.89(6)
Cu1 Se2 Cu2 4_555 78_555 155.73(6)
Cu1 Se2 Cu2 4_555 57_555 73.11(6)
Cu1 Se2 Cu2 4_555 65_555 73.11(6)
Cu1 Se2 Cu2 4_555 18_555 73.11(6)
Cu1 Se2 Cu2 4_555 43_555 106.89(6)
Cu1 Se2 Cu2 4_555 92_555 106.89(6)
Cu1 Se2 Cu1 77_555 . 180
Cu1 Se2 Cu1 77_555 26_555 90
Cu1 Se2 Cu1 77_555 4_555 90
Cu1 Se2 Cu1 77_555 65_555 90
Cu1 Se2 Cu1 77_555 18_555 90
Cu1 Se2 Cu2 77_555 . 155.73(6)
Cu1 Se2 Cu2 77_555 26_555 106.89(6)
Cu1 Se2 Cu2 77_555 27_555 155.73(6)
Cu1 Se2 Cu2 77_555 4_555 106.89(6)
Cu1 Se2 Cu2 77_555 78_555 73.11(6)
Cu1 Se2 Cu2 77_555 56_555 73.11(6)
Cu1 Se2 Cu2 77_555 65_555 73.11(6)
Cu1 Se2 Cu2 77_555 18_555 106.89(6)
Cu1 Se2 Cu2 77_555 43_555 106.89(6)
Cu1 Se2 Cu2 77_555 92_555 73.11(6)
Cu1 Se2 Cu1 65_555 . 90
Cu1 Se2 Cu1 65_555 26_555 90
Cu1 Se2 Cu1 65_555 4_555 90
Cu1 Se2 Cu1 65_555 77_555 90
Cu1 Se2 Cu1 65_555 18_555 180
Cu1 Se2 Cu2 65_555 . 106.89(6)
Cu1 Se2 Cu2 65_555 26_555 73.11(6)
Cu1 Se2 Cu2 65_555 27_555 73.11(6)
Cu1 Se2 Cu2 65_555 4_555 106.89(6)
Cu1 Se2 Cu2 65_555 77_555 106.89(6)
Cu1 Se2 Cu2 65_555 78_555 106.89(6)
Cu1 Se2 Cu2 65_555 56_555 73.11(6)
Cu1 Se2 Cu2 65_555 57_555 73.11(6)
Cu1 Se2 Cu2 65_555 18_555 155.73(6)
Cu1 Se2 Cu2 65_555 92_555 155.73(6)
Cu1 Se2 Cu1 18_555 . 90
Cu1 Se2 Cu1 18_555 26_555 90
Cu1 Se2 Cu1 18_555 4_555 90
Cu1 Se2 Cu1 18_555 77_555 90
Cu1 Se2 Cu1 18_555 65_555 180
Cu1 Se2 Cu2 18_555 . 73.11(6)
Cu1 Se2 Cu2 18_555 26_555 106.89(6)
Cu1 Se2 Cu2 18_555 27_555 106.89(6)
Cu1 Se2 Cu2 18_555 4_555 73.11(6)
Cu1 Se2 Cu2 18_555 77_555 73.11(6)
Cu1 Se2 Cu2 18_555 78_555 73.11(6)
Cu1 Se2 Cu2 18_555 56_555 106.89(6)
Cu1 Se2 Cu2 18_555 57_555 106.89(6)
Cu1 Se2 Cu2 18_555 65_555 155.73(6)
Cu1 Se2 Cu2 18_555 43_555 155.73(6)
Cu2 Se2 Cu2 . 26_555 94.84(8)
Cu2 Se2 Cu2 . 27_555 48.53(8)
Cu2 Se2 Cu2 . 4_555 52.10(8)
Cu2 Se2 Cu2 . 77_555 146.21(8)
Cu2 Se2 Cu2 . 78_555 116.45(8)
Cu2 Se2 Cu2 . 56_555 94.84(8)
Cu2 Se2 Cu2 . 57_555 146.21(8)
Cu2 Se2 Cu2 . 65_555 116.45(8)
Cu2 Se2 Cu2 . 18_555 52.10(8)
Cu2 Se2 Cu2 . 43_555 94.84(8)
Cu2 Se2 Cu2 . 92_555 94.84(8)
Cu2 Se2 Cu2 26_555 . 94.84(8)
Cu2 Se2 Cu2 26_555 27_555 52.10(8)
Cu2 Se2 Cu2 26_555 4_555 146.21(8)
Cu2 Se2 Cu2 26_555 77_555 94.84(8)
Cu2 Se2 Cu2 26_555 78_555 48.53(8)
Cu2 Se2 Cu2 26_555 56_555 146.21(8)
Cu2 Se2 Cu2 26_555 57_555 116.45(8)
Cu2 Se2 Cu2 26_555 65_555 94.84(8)
Cu2 Se2 Cu2 26_555 18_555 116.45(8)
Cu2 Se2 Cu2 26_555 43_555 52.10(8)
Cu2 Se2 Cu2 26_555 92_555 94.84(8)
Cu2 Se2 Cu2 27_555 . 48.53(8)
Cu2 Se2 Cu2 27_555 26_555 52.10(8)
Cu2 Se2 Cu2 27_555 4_555 94.84(8)
Cu2 Se2 Cu2 27_555 77_555 146.21(8)
Cu2 Se2 Cu2 27_555 78_555 94.84(8)
Cu2 Se2 Cu2 27_555 56_555 116.45(8)
Cu2 Se2 Cu2 27_555 57_555 146.21(8)
Cu2 Se2 Cu2 27_555 65_555 94.84(8)
Cu2 Se2 Cu2 27_555 18_555 94.84(8)
Cu2 Se2 Cu2 27_555 43_555 52.10(8)
Cu2 Se2 Cu2 27_555 92_555 116.45(8)
Cu2 Se2 Cu2 4_555 . 52.10(8)
Cu2 Se2 Cu2 4_555 26_555 146.21(8)
Cu2 Se2 Cu2 4_555 27_555 94.84(8)
Cu2 Se2 Cu2 4_555 77_555 116.45(8)
Cu2 Se2 Cu2 4_555 78_555 146.21(8)
Cu2 Se2 Cu2 4_555 56_555 48.53(8)
Cu2 Se2 Cu2 4_555 57_555 94.84(8)
Cu2 Se2 Cu2 4_555 65_555 94.84(8)
Cu2 Se2 Cu2 4_555 18_555 52.10(8)
Cu2 Se2 Cu2 4_555 43_555 116.45(8)
Cu2 Se2 Cu2 4_555 92_555 94.84(8)
Cu2 Se2 Cu2 77_555 . 146.21(8)
Cu2 Se2 Cu2 77_555 26_555 94.84(8)
Cu2 Se2 Cu2 77_555 27_555 146.21(8)
Cu2 Se2 Cu2 77_555 4_555 116.45(8)
Cu2 Se2 Cu2 77_555 78_555 52.10(8)
Cu2 Se2 Cu2 77_555 56_555 94.84(8)
Cu2 Se2 Cu2 77_555 57_555 48.53(8)
Cu2 Se2 Cu2 77_555 65_555 94.84(8)
Cu2 Se2 Cu2 77_555 18_555 94.84(8)
Cu2 Se2 Cu2 77_555 43_555 116.45(8)
Cu2 Se2 Cu2 77_555 92_555 52.10(8)
Cu2 Se2 Cu2 78_555 . 116.45(8)
Cu2 Se2 Cu2 78_555 26_555 48.53(8)
Cu2 Se2 Cu2 78_555 27_555 94.84(8)
Cu2 Se2 Cu2 78_555 4_555 146.21(8)
Cu2 Se2 Cu2 78_555 77_555 52.10(8)
Cu2 Se2 Cu2 78_555 56_555 146.21(8)
Cu2 Se2 Cu2 78_555 57_555 94.84(8)
Cu2 Se2 Cu2 78_555 65_555 116.45(8)
Cu2 Se2 Cu2 78_555 18_555 94.84(8)
Cu2 Se2 Cu2 78_555 43_555 94.84(8)
Cu2 Se2 Cu2 78_555 92_555 52.10(8)
Cu2 Se2 Cu2 56_555 . 94.84(8)
Cu2 Se2 Cu2 56_555 26_555 146.21(8)
Cu2 Se2 Cu2 56_555 27_555 116.45(8)
Cu2 Se2 Cu2 56_555 4_555 48.53(8)
Cu2 Se2 Cu2 56_555 77_555 94.84(8)
Cu2 Se2 Cu2 56_555 78_555 146.21(8)
Cu2 Se2 Cu2 56_555 57_555 52.10(8)
Cu2 Se2 Cu2 56_555 65_555 52.10(8)
Cu2 Se2 Cu2 56_555 18_555 94.84(8)
Cu2 Se2 Cu2 56_555 43_555 94.84(8)
Cu2 Se2 Cu2 56_555 92_555 116.45(8)
Cu2 Se2 Cu2 57_555 . 146.21(8)
Cu2 Se2 Cu2 57_555 26_555 116.45(8)
Cu2 Se2 Cu2 57_555 27_555 146.21(8)
Cu2 Se2 Cu2 57_555 4_555 94.84(8)
Cu2 Se2 Cu2 57_555 77_555 48.53(8)
Cu2 Se2 Cu2 57_555 78_555 94.84(8)
Cu2 Se2 Cu2 57_555 56_555 52.10(8)
Cu2 Se2 Cu2 57_555 65_555 52.10(8)
Cu2 Se2 Cu2 57_555 18_555 116.45(8)
Cu2 Se2 Cu2 57_555 43_555 94.84(8)
Cu2 Se2 Cu2 57_555 92_555 94.84(8)
Cu2 Se2 Cu2 65_555 . 116.45(8)
Cu2 Se2 Cu2 65_555 26_555 94.84(8)
Cu2 Se2 Cu2 65_555 27_555 94.84(8)
Cu2 Se2 Cu2 65_555 4_555 94.84(8)
Cu2 Se2 Cu2 65_555 77_555 94.84(8)
Cu2 Se2 Cu2 65_555 78_555 116.45(8)
Cu2 Se2 Cu2 65_555 56_555 52.10(8)
Cu2 Se2 Cu2 65_555 57_555 52.10(8)
Cu2 Se2 Cu2 65_555 18_555 146.21(8)
Cu2 Se2 Cu2 65_555 43_555 48.53(8)
Cu2 Se2 Cu2 65_555 92_555 146.21(8)
Cu2 Se2 Cu2 18_555 . 52.10(8)
Cu2 Se2 Cu2 18_555 26_555 116.45(8)
Cu2 Se2 Cu2 18_555 27_555 94.84(8)
Cu2 Se2 Cu2 18_555 4_555 52.10(8)
Cu2 Se2 Cu2 18_555 77_555 94.84(8)
Cu2 Se2 Cu2 18_555 78_555 94.84(8)
Cu2 Se2 Cu2 18_555 56_555 94.84(8)
Cu2 Se2 Cu2 18_555 57_555 116.45(8)
Cu2 Se2 Cu2 18_555 65_555 146.21(8)
Cu2 Se2 Cu2 18_555 43_555 146.21(8)
Cu2 Se2 Cu2 18_555 92_555 48.53(8)
Cu2 Se2 Cu2 43_555 . 94.84(8)
Cu2 Se2 Cu2 43_555 26_555 52.10(8)
Cu2 Se2 Cu2 43_555 27_555 52.10(8)
Cu2 Se2 Cu2 43_555 4_555 116.45(8)
Cu2 Se2 Cu2 43_555 77_555 116.45(8)
Cu2 Se2 Cu2 43_555 78_555 94.84(8)
Cu2 Se2 Cu2 43_555 56_555 94.84(8)
Cu2 Se2 Cu2 43_555 57_555 94.84(8)
Cu2 Se2 Cu2 43_555 65_555 48.53(8)
Cu2 Se2 Cu2 43_555 18_555 146.21(8)
Cu2 Se2 Cu2 43_555 92_555 146.21(8)
Cu2 Se2 Cu2 92_555 . 94.84(8)
Cu2 Se2 Cu2 92_555 26_555 94.84(8)
Cu2 Se2 Cu2 92_555 27_555 116.45(8)
Cu2 Se2 Cu2 92_555 4_555 94.84(8)
Cu2 Se2 Cu2 92_555 77_555 52.10(8)
Cu2 Se2 Cu2 92_555 78_555 52.10(8)
Cu2 Se2 Cu2 92_555 56_555 116.45(8)
Cu2 Se2 Cu2 92_555 57_555 94.84(8)
Cu2 Se2 Cu2 92_555 65_555 146.21(8)
Cu2 Se2 Cu2 92_555 18_555 48.53(8)
Cu2 Se2 Cu2 92_555 43_555 146.21(8)
S1 Cu1 S1 . 50_455 99.39(9)
S1 Cu1 Se2 . . 130.30(5)
S1 Cu1 Cu2 . . 87.53(17)
S1 Cu1 Cu2 . 26_555 92.50(5)
S1 Cu1 Cu2 . 27_555 87.53(17)
S1 Cu1 Cu2 . 4_555 129.68(5)
S1 Cu1 Cu2 . 18_555 92.50(5)
S1 Cu1 Cu2 . 43_555 129.68(5)
S1 Cu1 S1 50_455 . 99.39(9)
S1 Cu1 Se2 50_455 . 130.30(5)
S1 Cu1 Cu2 50_455 . 87.53(17)
S1 Cu1 Cu2 50_455 26_555 129.68(5)
S1 Cu1 Cu2 50_455 27_555 87.53(17)
S1 Cu1 Cu2 50_455 4_555 92.50(5)
S1 Cu1 Cu2 50_455 18_555 129.68(5)
S1 Cu1 Cu2 50_455 43_555 92.50(5)
Se2 Cu1 Cu2 . . 93.8(2)
Se2 Cu1 Cu2 . 26_555 58.18(7)
Se2 Cu1 Cu2 . 27_555 93.8(2)
Se2 Cu1 Cu2 . 4_555 58.18(7)
Se2 Cu1 Cu2 . 18_555 58.18(7)
Se2 Cu1 Cu2 . 43_555 58.18(7)
Cu2 Cu1 Cu2 . 26_555 142.0(2)
Cu2 Cu1 Cu2 . 27_555 172.4(3)
Cu2 Cu1 Cu2 . 4_555 44.09(18)
Cu2 Cu1 Cu2 . 18_555 44.09(18)
Cu2 Cu1 Cu2 . 43_555 142.0(2)
Cu2 Cu1 Cu2 26_555 . 142.0(2)
Cu2 Cu1 Cu2 26_555 27_555 44.09(18)
Cu2 Cu1 Cu2 26_555 4_555 116.37(11)
Cu2 Cu1 Cu2 26_555 18_555 98.04(9)
Cu2 Cu1 Cu2 26_555 43_555 45.91(8)
Cu2 Cu1 Cu2 27_555 . 172.4(3)
Cu2 Cu1 Cu2 27_555 26_555 44.09(18)
Cu2 Cu1 Cu2 27_555 4_555 142.0(2)
Cu2 Cu1 Cu2 27_555 18_555 142.0(2)
Cu2 Cu1 Cu2 27_555 43_555 44.09(18)
Cu2 Cu1 Cu2 4_555 . 44.09(18)
Cu2 Cu1 Cu2 4_555 26_555 116.37(11)
Cu2 Cu1 Cu2 4_555 27_555 142.0(2)
Cu2 Cu1 Cu2 4_555 18_555 45.91(8)
Cu2 Cu1 Cu2 4_555 43_555 98.04(9)
Cu2 Cu1 Cu2 18_555 . 44.09(18)
Cu2 Cu1 Cu2 18_555 26_555 98.04(9)
Cu2 Cu1 Cu2 18_555 27_555 142.0(2)
Cu2 Cu1 Cu2 18_555 4_555 45.91(8)
Cu2 Cu1 Cu2 18_555 43_555 116.37(11)
Cu2 Cu1 Cu2 43_555 . 142.0(2)
Cu2 Cu1 Cu2 43_555 26_555 45.91(8)
Cu2 Cu1 Cu2 43_555 27_555 44.09(18)
Cu2 Cu1 Cu2 43_555 4_555 98.04(9)
Cu2 Cu1 Cu2 43_555 18_555 116.37(11)
Br1 Cu2 S1 . . 111.93(10)
Br1 Cu2 S1 . 50_455 111.93(10)
Br1 Cu2 Se2 . . 118.49(11)
Br1 Cu2 Cu1 . . 179.6(3)
Br1 Cu2 Cu1 . 4_555 82.52(8)
Br1 Cu2 Cu1 . 18_555 82.52(8)
Br1 Cu2 Cu2 . 27_555 175.78(16)
Br1 Cu2 Cu2 . 4_555 63.48(10)
Br1 Cu2 Cu2 . 6_555 56.58(8)
Br1 Cu2 Cu2 . 17_555 56.58(8)
Br1 Cu2 Cu2 . 18_555 63.48(10)
S1 Cu2 S1 . 50_455 89.94(9)
S1 Cu2 Se2 . . 110.48(10)
S1 Cu2 Cu1 . . 67.80(16)
S1 Cu2 Cu1 . 4_555 159.16(12)
S1 Cu2 Cu1 . 18_555 98.61(9)
S1 Cu2 Cu2 . 27_555 65.37(10)
S1 Cu2 Cu2 . 4_555 165.01(14)
S1 Cu2 Cu2 . 6_555 99.06(11)
S1 Cu2 Cu2 . 17_555 56.69(8)
S1 Cu2 Cu2 . 18_555 105.03(12)
S1 Cu2 S1 50_455 . 89.94(9)
S1 Cu2 Se2 50_455 . 110.48(10)
S1 Cu2 Cu1 50_455 . 67.80(16)
S1 Cu2 Cu1 50_455 4_555 98.61(9)
S1 Cu2 Cu1 50_455 18_555 159.16(12)
S1 Cu2 Cu2 50_455 27_555 65.37(10)
S1 Cu2 Cu2 50_455 4_555 105.03(12)
S1 Cu2 Cu2 50_455 6_555 56.69(8)
S1 Cu2 Cu2 50_455 17_555 99.06(11)
S1 Cu2 Cu2 50_455 18_555 165.01(14)
Se2 Cu2 Cu1 . . 61.92(19)
Se2 Cu2 Cu1 . 4_555 48.71(6)
Se2 Cu2 Cu1 . 18_555 48.71(6)
Se2 Cu2 Cu2 . 27_555 65.73(11)
Se2 Cu2 Cu2 . 4_555 63.95(10)
Se2 Cu2 Cu2 . 6_555 148.22(12)
Se2 Cu2 Cu2 . 17_555 148.22(12)
Se2 Cu2 Cu2 . 18_555 63.95(10)
Cu1 Cu2 Cu1 . 4_555 97.8(2)
Cu1 Cu2 Cu1 . 18_555 97.8(2)
Cu1 Cu2 Cu2 . 27_555 3.81(17)
Cu1 Cu2 Cu2 . 4_555 116.9(2)
Cu1 Cu2 Cu2 . 6_555 123.1(2)
Cu1 Cu2 Cu2 . 17_555 123.1(2)
Cu1 Cu2 Cu2 . 18_555 116.9(2)
Cu1 Cu2 Cu1 4_555 . 97.8(2)
Cu1 Cu2 Cu1 4_555 18_555 67.46(7)
Cu1 Cu2 Cu2 4_555 27_555 100.97(13)
Cu1 Cu2 Cu2 4_555 4_555 19.04(8)
Cu1 Cu2 Cu2 4_555 6_555 101.52(11)
Cu1 Cu2 Cu2 4_555 17_555 139.02(12)
Cu1 Cu2 Cu2 4_555 18_555 67.05(10)
Cu1 Cu2 Cu1 18_555 . 97.8(2)
Cu1 Cu2 Cu1 18_555 4_555 67.46(7)
Cu1 Cu2 Cu2 18_555 27_555 100.97(13)
Cu1 Cu2 Cu2 18_555 4_555 67.05(10)
Cu1 Cu2 Cu2 18_555 6_555 139.02(12)
Cu1 Cu2 Cu2 18_555 17_555 101.52(11)
Cu1 Cu2 Cu2 18_555 18_555 19.04(8)
Cu2 Cu2 Cu2 27_555 4_555 120.00(16)
Cu2 Cu2 Cu2 27_555 6_555 120.00(15)
Cu2 Cu2 Cu2 27_555 17_555 120.00(15)
Cu2 Cu2 Cu2 27_555 18_555 120.00(16)
Cu2 Cu2 Cu2 4_555 27_555 120.00(16)
Cu2 Cu2 Cu2 4_555 6_555 90
Cu2 Cu2 Cu2 4_555 17_555 120.00(14)
Cu2 Cu2 Cu2 4_555 18_555 60.00(12)
Cu2 Cu2 Cu2 6_555 27_555 120.00(15)
Cu2 Cu2 Cu2 6_555 4_555 90
Cu2 Cu2 Cu2 6_555 17_555 60.00(10)
Cu2 Cu2 Cu2 6_555 18_555 120.00(14)
Cu2 Cu2 Cu2 17_555 27_555 120.00(15)
Cu2 Cu2 Cu2 17_555 4_555 120.00(14)
Cu2 Cu2 Cu2 17_555 6_555 60.00(10)
Cu2 Cu2 Cu2 17_555 18_555 90
Cu2 Cu2 Cu2 18_555 27_555 120.00(16)
Cu2 Cu2 Cu2 18_555 4_555 60.00(12)
Cu2 Cu2 Cu2 18_555 6_555 120.00(14)
Cu2 Cu2 Cu2 18_555 17_555 90

loop_
_geom_bond_atom_site_label_1
_geom_bond_atom_site_label_2
_geom_bond_site_symmetry_2
_geom_bond_distance
Br1 Cu2 . 2.494(3)
Br1 Cu2 2_555 2.494(3)
Br1 Cu2 3_555 2.494(3)
Br1 Cu2 4_555 2.494(3)
Br1 Cu2 5_555 2.494(3)
Br1 Cu2 6_555 2.494(3)
Br1 Cu2 8_555 2.494(3)
Br1 Cu2 9_555 2.494(3)
Br1 Cu2 17_555 2.494(3)
Br1 Cu2 18_555 2.494(3)
Br1 Cu2 19_555 2.494(3)
Br1 Cu2 20_555 2.494(3)
P1 S1 . 2.1579
P1 S1 74_455 2.1579
P1 S1 28_554 2.1579
P1 S1 5_565 2.1579
Se1 Cu1 . 2.3174(17)
Se1 Cu1 76_455 2.3174(17)
Se1 Cu1 17_555 2.3174(17)
Se1 Cu2 . 2.501(3)
Se1 Cu2 27_555 2.501(3)
Se1 Cu2 76_455 2.501(3)
Se1 Cu2 32_555 2.501(3)
Se1 Cu2 17_555 2.501(3)
Se1 Cu2 91_455 2.501(3)
S1 Cu1 . 2.3174(15)
S1 Cu1 76_455 2.3174(15)
S1 Cu1 17_555 2.3174(15)
S1 Cu2 . 2.501(3)
S1 Cu2 27_555 2.501(3)
S1 Cu2 76_455 2.501(3)
S1 Cu2 32_555 2.501(3)
S1 Cu2 17_555 2.501(3)
S1 Cu2 91_455 2.501(3)
Se2 Cu1 . 2.242(2)
Se2 Cu1 26_555 2.242(2)
Se2 Cu1 4_555 2.242(2)
Se2 Cu1 77_555 2.242(2)
Se2 Cu1 65_555 2.242(2)
Se2 Cu1 18_555 2.242(2)
Se2 Cu2 . 2.536(3)
Se2 Cu2 26_555 2.536(3)
Se2 Cu2 27_555 2.536(3)
Se2 Cu2 4_555 2.536(3)
Se2 Cu2 77_555 2.536(3)
Se2 Cu2 78_555 2.536(3)
Se2 Cu2 56_555 2.536(3)
Se2 Cu2 57_555 2.536(3)
Se2 Cu2 65_555 2.536(3)
Se2 Cu2 18_555 2.536(3)
Se2 Cu2 43_555 2.536(3)
Se2 Cu2 92_555 2.536(3)
Cu1 Cu2 . 1.044(3)
Cu1 Cu2 26_555 2.855(3)
Cu1 Cu2 27_555 1.044(3)
Cu1 Cu2 4_555 2.855(3)
Cu1 Cu2 18_555 2.855(3)
Cu1 Cu2 43_555 2.855(3)
Cu2 Cu2 27_555 2.084(4)
Cu2 Cu2 4_555 2.227(4)
Cu2 Cu2 6_555 2.747(4)
Cu2 Cu2 17_555 2.747(4)
Cu2 Cu2 18_555 2.227(4)
